data_7004698
loop_
_publ_author_name
'Bowmaker, Graham A.'
'Hanna, John V.'
'Hart, Robert D.'
'Skelton, Brian W.'
'White, Allan H.'

_publ_section_title
;
 The role of short-range diffusion in solvent-assisted mechanochemical
 synthesis of metal complexes
;
_journal_issue 39
_journal_name_full 'Dalton Transactions'
_journal_page_first 5290
_journal_page_last 5292
_journal_paper_doi 10.1039/b810659m
_journal_year 2008
_chemical_formula_moiety 'C74 H60 Cu2 N2 P4 S2'
_chemical_formula_sum 'C74 H60 Cu2 N2 P4 S2'
_chemical_formula_weight 1292.32
_chemical_name_systematic
;
?
;
_space_group_IT_number 14
_symmetry_cell_setting monoclinic
_symmetry_space_group_name_Hall '-P 2ybc'
_symmetry_space_group_name_H-M 'P 1 21/c 1'
_atom_sites_solution_hydrogens geom
_atom_sites_solution_primary direct
_atom_sites_solution_secondary difmap
_audit_creation_date 2008-03-07T13:02:25-00:00
_audit_creation_method 'WinGX routine CIF_UPDATE'
_cell_angle_alpha 90
_cell_angle_beta 105.453(2)
_cell_angle_gamma 90
_cell_formula_units_Z 4
_cell_length_a 23.6170(4)
_cell_length_b 13.5021(2)
_cell_length_c 20.1922(3)
_cell_measurement_reflns_used 26063
_cell_measurement_temperature 100(2)
_cell_measurement_theta_max 35.0965
_cell_measurement_theta_min 2.3314
_cell_volume 6206.10(18)
_computing_cell_refinement
;
CrysAlis RED, Oxford Diffraction Ltd.,
Version 1.171.32.5 (release 08-05-2007 CrysAlis171 .NET)
(compiled May 8 2007,13:10:02)
;
_computing_data_collection
;
CrysAlis CCD, Oxford Diffraction Ltd.,
Version 1.171.32.5 (release 08-05-2007 CrysAlis171 .NET)
(compiled May 8 2007,13:10:02)
;
_computing_data_reduction
;
CrysAlis RED, Oxford Diffraction Ltd.,
Version 1.171.32.5 (release 08-05-2007 CrysAlis171 .NET)
(compiled May 8 2007,13:10:02)
;
_computing_structure_refinement 'SHELXL-97 (Sheldrick, 1997)'
_diffrn_ambient_temperature 100(2)
_diffrn_detector_area_resol_mean 16.0009
_diffrn_measured_fraction_theta_full 0.995
_diffrn_measured_fraction_theta_max 0.952
_diffrn_measurement_device_type
;
Oxford Diffraction Xcalibur diffractometer
;
_diffrn_measurement_method '\f and \w scans'
_diffrn_orient_matrix_UB_11 -0.0326423332
_diffrn_orient_matrix_UB_12 0.0230037365
_diffrn_orient_matrix_UB_13 -0.0060677133
_diffrn_orient_matrix_UB_21 -0.0039669444
_diffrn_orient_matrix_UB_22 -0.0167507817
_diffrn_orient_matrix_UB_23 0.0272129534
_diffrn_orient_matrix_UB_31 0.0155324866
_diffrn_orient_matrix_UB_32 0.0439952854
_diffrn_orient_matrix_UB_33 0.0135711597
_diffrn_radiation_monochromator graphite
_diffrn_radiation_type MoK\a
_diffrn_radiation_wavelength 0.71073
_diffrn_reflns_av_R_equivalents 0.0584
_diffrn_reflns_av_unetI/netI 0.1082
_diffrn_reflns_limit_h_max 37
_diffrn_reflns_limit_h_min -37
_diffrn_reflns_limit_k_max 21
_diffrn_reflns_limit_k_min -21
_diffrn_reflns_limit_l_max 32
_diffrn_reflns_limit_l_min -32
_diffrn_reflns_number 119784
_diffrn_reflns_theta_full 34.25
_diffrn_reflns_theta_max 35.19
_diffrn_reflns_theta_min 2.34
_exptl_absorpt_coefficient_mu 0.902
_exptl_absorpt_correction_T_max 1
_exptl_absorpt_correction_T_min 0.93996
_exptl_absorpt_correction_type multi-scan
_exptl_absorpt_process_details
;
CrysAlis RED, Oxford Diffraction Ltd.,
Version 1.171.32.5 (release 08-05-2007 CrysAlis171 .NET)
(compiled May 8 2007,13:10:02)
Empirical absorption correction using spherical harmonics,
implemented in SCALE3 ABSPACK scaling algorithm.
;
_exptl_crystal_colour colourless
_exptl_crystal_density_diffrn 1.383
_exptl_crystal_density_method 'not measured'
_exptl_crystal_description fragment
_exptl_crystal_F_000 2672
_exptl_crystal_size_max 0.22
_exptl_crystal_size_mid 0.2
_exptl_crystal_size_min 0.16
_refine_diff_density_max 0.947
_refine_diff_density_min -0.79
_refine_diff_density_rms 0.127
_refine_ls_extinction_method none
_refine_ls_goodness_of_fit_ref 0.899
_refine_ls_hydrogen_treatment constr
_refine_ls_matrix_type full
_refine_ls_number_parameters 775
_refine_ls_number_reflns 26401
_refine_ls_number_restraints 0
_refine_ls_restrained_S_all 0.899
_refine_ls_R_factor_all 0.0963
_refine_ls_R_factor_gt 0.0406
_refine_ls_shift/su_max 0
_refine_ls_shift/su_mean 0
_refine_ls_structure_factor_coef Fsqd
_refine_ls_weighting_details 'calc w=1/[\s^2^(Fo^2^)+(0.0475P)^2^+0.0000P] where P=(Fo^2^+2Fc^2^)/3'
_refine_ls_weighting_scheme calc
_refine_ls_wR_factor_gt 0.089
_refine_ls_wR_factor_ref 0.1038
_reflns_number_gt 14188
_reflns_number_total 26401
_reflns_threshold_expression I>2sigma(I)
_cod_data_source_file b810659m.txt
_cod_data_source_block gb0809
_cod_original_cell_volume 6206.10(17)
_cod_original_sg_symbol_Hall -p_2ybc
_cod_database_code 7004698

loop_
_symmetry_equiv_pos_as_xyz
'x, y, z'
'-x, y+1/2, -z+1/2'
'-x, -y, -z'
'x, -y-1/2, z-1/2'

loop_
_atom_site_label
_atom_site_type_symbol
_atom_site_fract_x
_atom_site_fract_y
_atom_site_fract_z
_atom_site_U_iso_or_equiv
_atom_site_adp_type
_atom_site_occupancy
_atom_site_symmetry_multiplicity
_atom_site_calc_flag
_atom_site_refinement_flags
_atom_site_disorder_assembly
_atom_site_disorder_group
Cu1 Cu 0.164090(9) 0.018408(15) -0.079634(11) 0.01456(5) Uani 1 1 d . . .
Cu2 Cu 0.334421(9) -0.187336(16) 0.088169(11) 0.01794(5) Uani 1 1 d . . .
P11 P 0.171453(19) 0.18556(3) -0.08351(2) 0.01367(8) Uani 1 1 d . A .
P12 P 0.084572(19) -0.06088(3) -0.14498(2) 0.01291(9) Uani 1 1 d . A .
P21 P 0.33927(2) -0.35152(3) 0.06577(3) 0.01822(10) Uani 1 1 d . A .
P22 P 0.39875(2) -0.11151(3) 0.17704(2) 0.01569(9) Uani 1 1 d . A .
S1 S 0.25270(3) -0.01932(5) -0.11506(3) 0.01842(18) Uani 0.826(2) 1 d P A 1
C1 C 0.29443(11) -0.07081(18) -0.04463(13) 0.0148(5) Uani 0.826(2) 1 d P A 1
N1 N 0.32210(10) -0.10874(16) 0.00481(11) 0.0218(4) Uani 0.826(2) 1 d P A 1
S1' S 0.34561(16) -0.0815(3) -0.01284(18) 0.0318(11) Uani 0.174(2) 1 d P A 2
C1' C 0.2786(6) -0.0557(9) -0.0657(7) 0.015(3) Uiso 0.174(2) 1 d P A 2
N1' N 0.2351(6) -0.0394(9) -0.1002(6) 0.028(3) Uiso 0.174(2) 1 d P A 2
S2 S 0.23571(2) -0.18457(4) 0.10870(3) 0.02333(10) Uani 1 1 d . A .
C2 C 0.20774(8) -0.09196(14) 0.05676(9) 0.0181(4) Uani 1 1 d . . .
N2 N 0.18681(7) -0.02943(12) 0.01859(8) 0.0218(3) Uani 1 1 d . A .
C111 C 0.24882(8) 0.21835(12) -0.04788(9) 0.0159(3) Uani 1 1 d . . .
C112 C 0.27482(8) 0.19852(14) 0.02136(10) 0.0229(4) Uani 1 1 d . A .
H112 H 0.2513 0.1755 0.0497 0.027 Uiso 1 1 calc R . .
C113 C 0.33443(9) 0.21197(16) 0.04921(11) 0.0276(4) Uani 1 1 d . . .
H113 H 0.3516 0.1988 0.0965 0.033 Uiso 1 1 calc R A .
C114 C 0.36911(9) 0.24468(15) 0.00819(11) 0.0261(4) Uani 1 1 d . A .
H114 H 0.4101 0.2542 0.0272 0.031 Uiso 1 1 calc R . .
C115 C 0.34369(9) 0.26356(16) -0.06087(11) 0.0302(5) Uani 1 1 d . . .
H115 H 0.3675 0.2854 -0.0893 0.036 Uiso 1 1 calc R A .
C116 C 0.28399(8) 0.25074(14) -0.08865(10) 0.0237(4) Uani 1 1 d . A .
H116 H 0.267 0.2642 -0.136 0.028 Uiso 1 1 calc R . .
C121 C 0.15284(7) 0.24092(12) -0.16906(9) 0.0151(3) Uani 1 1 d . . .
C122 C 0.15081(8) 0.17743(14) -0.22419(9) 0.0193(4) Uani 1 1 d . A .
H122 H 0.1569 0.1084 -0.216 0.023 Uiso 1 1 calc R . .
C123 C 0.14010(8) 0.21343(15) -0.29086(10) 0.0238(4) Uani 1 1 d . . .
H123 H 0.1393 0.1693 -0.3277 0.029 Uiso 1 1 calc R A .
C124 C 0.13058(8) 0.31409(15) -0.30351(10) 0.0244(4) Uani 1 1 d . A .
H124 H 0.1232 0.339 -0.349 0.029 Uiso 1 1 calc R . .
C125 C 0.13197(8) 0.37812(14) -0.24924(10) 0.0239(4) Uani 1 1 d . . .
H125 H 0.1252 0.4469 -0.2578 0.029 Uiso 1 1 calc R A .
C126 C 0.14316(8) 0.34218(13) -0.18250(10) 0.0205(4) Uani 1 1 d . A .
H126 H 0.1443 0.3866 -0.1457 0.025 Uiso 1 1 calc R . .
C131 C 0.13373(8) 0.26238(12) -0.03472(9) 0.0143(3) Uani 1 1 d . . .
C132 C 0.08174(8) 0.22706(13) -0.02299(9) 0.0160(3) Uani 1 1 d . A .
H132 H 0.0673 0.1636 -0.0397 0.019 Uiso 1 1 calc R . .
C133 C 0.05090(8) 0.28414(13) 0.01303(9) 0.0179(4) Uani 1 1 d . . .
H133 H 0.0155 0.2597 0.0207 0.022 Uiso 1 1 calc R A .
C134 C 0.07183(8) 0.37663(13) 0.03768(9) 0.0182(4) Uani 1 1 d . A .
H134 H 0.0504 0.416 0.0617 0.022 Uiso 1 1 calc R . .
C135 C 0.12408(8) 0.41183(13) 0.02729(9) 0.0194(4) Uani 1 1 d . . .
H135 H 0.1388 0.4747 0.0449 0.023 Uiso 1 1 calc R A .
C136 C 0.15483(8) 0.35518(13) -0.00886(9) 0.0172(3) Uani 1 1 d . A .
H136 H 0.1904 0.3797 -0.0161 0.021 Uiso 1 1 calc R . .
C141 C 0.07390(7) -0.18844(12) -0.12064(8) 0.0135(3) Uani 1 1 d . . .
C142 C 0.11563(8) -0.23053(13) -0.06660(10) 0.0208(4) Uani 1 1 d . A .
H142 H 0.1476 -0.1916 -0.0413 0.025 Uiso 1 1 calc R . .
C143 C 0.11130(8) -0.32972(13) -0.04866(10) 0.0239(4) Uani 1 1 d . . .
H143 H 0.1401 -0.3579 -0.0114 0.029 Uiso 1 1 calc R A .
C144 C 0.06500(8) -0.38641(13) -0.08532(10) 0.0204(4) Uani 1 1 d . A .
H144 H 0.0622 -0.4541 -0.0737 0.025 Uiso 1 1 calc R . .
C145 C 0.02257(8) -0.34504(13) -0.13891(9) 0.0187(4) Uani 1 1 d . . .
H145 H -0.0096 -0.3842 -0.1636 0.022 Uiso 1 1 calc R A .
C146 C 0.02667(8) -0.24654(13) -0.15691(9) 0.0169(3) Uani 1 1 d . A .
H146 H -0.0026 -0.2186 -0.1939 0.02 Uiso 1 1 calc R . .
C151 C 0.07728(8) -0.07773(12) -0.23697(9) 0.0149(3) Uani 1 1 d . . .
C152 C 0.12847(8) -0.09377(13) -0.25786(9) 0.0180(4) Uani 1 1 d . A .
H152 H 0.1657 -0.0905 -0.2251 0.022 Uiso 1 1 calc R . .
C153 C 0.12528(9) -0.11446(13) -0.32618(10) 0.0224(4) Uani 1 1 d . . .
H153 H 0.1603 -0.1247 -0.34 0.027 Uiso 1 1 calc R A .
C154 C 0.07103(9) -0.12019(13) -0.37425(9) 0.0215(4) Uani 1 1 d . A .
H154 H 0.0688 -0.1345 -0.4209 0.026 Uiso 1 1 calc R . .
C155 C 0.02018(8) -0.10489(12) -0.35385(9) 0.0190(4) Uani 1 1 d . . .
H155 H -0.017 -0.1092 -0.3867 0.023 Uiso 1 1 calc R A .
C156 C 0.02313(8) -0.08335(12) -0.28599(9) 0.0162(3) Uani 1 1 d . A .
H156 H -0.012 -0.0723 -0.2727 0.019 Uiso 1 1 calc R . .
C161 C 0.01703(7) 0.00177(12) -0.14198(8) 0.0137(3) Uani 1 1 d . . .
C162 C -0.00100(8) 0.08660(12) -0.18186(9) 0.0179(4) Uani 1 1 d . A .
H162 H 0.0206 0.1083 -0.2127 0.022 Uiso 1 1 calc R . .
C163 C -0.05011(8) 0.13934(13) -0.17685(10) 0.0207(4) Uani 1 1 d . . .
H163 H -0.0626 0.1957 -0.2051 0.025 Uiso 1 1 calc R A .
C164 C -0.08108(9) 0.11007(14) -0.13070(10) 0.0236(4) Uani 1 1 d . A .
H164 H -0.1146 0.1464 -0.1272 0.028 Uiso 1 1 calc R . .
C165 C -0.06288(8) 0.02760(14) -0.08981(10) 0.0233(4) Uani 1 1 d . . .
H165 H -0.0837 0.0079 -0.0577 0.028 Uiso 1 1 calc R A .
C166 C -0.01437(8) -0.02644(13) -0.09549(9) 0.0191(4) Uani 1 1 d . A .
H166 H -0.0024 -0.0832 -0.0674 0.023 Uiso 1 1 calc R . .
C211 C 0.30040(8) -0.38701(14) -0.02230(10) 0.0212(4) Uani 1 1 d . . .
C212 C 0.25684(9) -0.32363(15) -0.05899(11) 0.0278(4) Uani 1 1 d . A .
H212 H 0.2466 -0.2666 -0.0372 0.033 Uiso 1 1 calc R . .
C213 C 0.22810(10) -0.34296(18) -0.12727(11) 0.0344(5) Uani 1 1 d . . .
H213 H 0.1983 -0.2992 -0.1518 0.041 Uiso 1 1 calc R A .
C214 C 0.24269(10) -0.42550(16) -0.15949(11) 0.0320(5) Uani 1 1 d . A .
H214 H 0.2233 -0.4383 -0.2063 0.038 Uiso 1 1 calc R . .
C215 C 0.28562(10) -0.48961(15) -0.12346(11) 0.0298(5) Uani 1 1 d . . .
H215 H 0.2954 -0.5468 -0.1455 0.036 Uiso 1 1 calc R A .
C216 C 0.31445(9) -0.47088(14) -0.05527(10) 0.0258(4) Uani 1 1 d . A .
H216 H 0.3439 -0.5153 -0.0309 0.031 Uiso 1 1 calc R . .
C221 C 0.41200(8) -0.40462(13) 0.07534(9) 0.0194(4) Uani 1 1 d . . .
C222 C 0.45365(9) -0.34314(15) 0.05887(10) 0.0247(4) Uani 1 1 d . A .
H222 H 0.4437 -0.2768 0.0449 0.03 Uiso 1 1 calc R . .
C223 C 0.50955(9) -0.37824(17) 0.06277(11) 0.0305(5) Uani 1 1 d . . .
H223 H 0.5375 -0.336 0.051 0.037 Uiso 1 1 calc R A .
C224 C 0.52494(9) -0.47430(17) 0.08371(10) 0.0303(5) Uani 1 1 d . A .
H224 H 0.5634 -0.4978 0.0866 0.036 Uiso 1 1 calc R . .
C225 C 0.48435(9) -0.53578(16) 0.10043(10) 0.0263(4) Uani 1 1 d . . .
H225 H 0.4949 -0.6019 0.1146 0.032 Uiso 1 1 calc R A .
C226 C 0.42814(8) -0.50169(14) 0.09661(10) 0.0225(4) Uani 1 1 d . A .
H226 H 0.4004 -0.5445 0.1085 0.027 Uiso 1 1 calc R . .
C231 C 0.30789(8) -0.42832(14) 0.12095(10) 0.0202(4) Uani 1 1 d . . .
C232 C 0.30942(8) -0.39054(14) 0.18559(10) 0.0223(4) Uani 1 1 d . A .
H232 H 0.3253 -0.3265 0.1981 0.027 Uiso 1 1 calc R . .
C233 C 0.28817(8) -0.44495(15) 0.23170(11) 0.0253(4) Uani 1 1 d . . .
H233 H 0.2894 -0.4185 0.2757 0.03 Uiso 1 1 calc R A .
C234 C 0.26497(8) -0.53854(15) 0.21331(12) 0.0283(5) Uani 1 1 d . A .
H234 H 0.25 -0.5762 0.2447 0.034 Uiso 1 1 calc R . .
C235 C 0.26354(9) -0.57698(15) 0.14981(11) 0.0285(5) Uani 1 1 d . . .
H235 H 0.2478 -0.6413 0.1378 0.034 Uiso 1 1 calc R A .
C236 C 0.28469(8) -0.52313(14) 0.10342(11) 0.0249(4) Uani 1 1 d . A .
H236 H 0.2835 -0.5503 0.0597 0.03 Uiso 1 1 calc R . .
C241 C 0.37744(8) 0.01034(13) 0.20320(9) 0.0173(3) Uani 1 1 d . . .
C242 C 0.31823(8) 0.03524(14) 0.18540(10) 0.0237(4) Uani 1 1 d . A .
H242 H 0.2903 -0.0089 0.158 0.028 Uiso 1 1 calc R . .
C243 C 0.29935(9) 0.12427(14) 0.20725(10) 0.0246(4) Uani 1 1 d . . .
H243 H 0.2587 0.1402 0.1954 0.03 Uiso 1 1 calc R A .
C244 C 0.34009(9) 0.18925(13) 0.24635(10) 0.0223(4) Uani 1 1 d . A .
H244 H 0.3274 0.2502 0.261 0.027 Uiso 1 1 calc R . .
C245 C 0.39898(9) 0.16570(13) 0.26406(10) 0.0240(4) Uani 1 1 d . . .
H245 H 0.4268 0.2106 0.2909 0.029 Uiso 1 1 calc R A .
C246 C 0.41785(8) 0.07650(13) 0.24280(10) 0.0212(4) Uani 1 1 d . A .
H246 H 0.4585 0.0606 0.2554 0.025 Uiso 1 1 calc R . .
C251 C 0.41299(8) -0.18201(12) 0.25709(9) 0.0158(3) Uani 1 1 d . . .
C252 C 0.45170(8) -0.26217(13) 0.26915(10) 0.0206(4) Uani 1 1 d . A .
H252 H 0.4734 -0.2771 0.237 0.025 Uiso 1 1 calc R . .
C253 C 0.45897(9) -0.32046(14) 0.32740(10) 0.0263(4) Uani 1 1 d . . .
H253 H 0.4863 -0.3737 0.3356 0.032 Uiso 1 1 calc R A .
C254 C 0.42640(10) -0.30087(15) 0.37356(11) 0.0309(5) Uani 1 1 d . A .
H254 H 0.4314 -0.3405 0.4136 0.037 Uiso 1 1 calc R . .
C255 C 0.38660(10) -0.22342(15) 0.36143(11) 0.0300(5) Uani 1 1 d . . .
H255 H 0.3635 -0.2111 0.3926 0.036 Uiso 1 1 calc R A .
C256 C 0.38026(9) -0.16358(14) 0.30391(10) 0.0225(4) Uani 1 1 d . A .
H256 H 0.3534 -0.1097 0.2964 0.027 Uiso 1 1 calc R . .
C261 C 0.47192(8) -0.09199(12) 0.16466(9) 0.0177(4) Uani 1 1 d . . .
C262 C 0.47708(9) -0.08278(14) 0.09760(10) 0.0246(4) Uani 1 1 d . A .
H262 H 0.4429 -0.0848 0.06 0.029 Uiso 1 1 calc R . .
C263 C 0.53185(10) -0.07076(15) 0.08573(12) 0.0340(5) Uani 1 1 d . . .
H263 H 0.535 -0.0657 0.0399 0.041 Uiso 1 1 calc R A .
C264 C 0.58174(10) -0.06607(14) 0.13979(13) 0.0328(5) Uani 1 1 d . A .
H264 H 0.6191 -0.0575 0.1312 0.039 Uiso 1 1 calc R . .
C265 C 0.57727(9) -0.07400(14) 0.20696(12) 0.0290(5) Uani 1 1 d . . .
H265 H 0.6115 -0.0706 0.2444 0.035 Uiso 1 1 calc R A .
C266 C 0.52263(8) -0.08691(13) 0.21901(10) 0.0209(4) Uani 1 1 d . A .
H266 H 0.5197 -0.0924 0.2649 0.025 Uiso 1 1 calc R . .

loop_
_atom_site_aniso_label
_atom_site_aniso_U_11
_atom_site_aniso_U_22
_atom_site_aniso_U_33
_atom_site_aniso_U_23
_atom_site_aniso_U_13
_atom_site_aniso_U_12
Cu1 0.01510(11) 0.01306(9) 0.01558(10) -0.00076(8) 0.00420(8) -0.00133(8)
Cu2 0.01476(11) 0.01857(11) 0.01915(11) -0.00223(9) 0.00216(8) -0.00007(9)
P11 0.0133(2) 0.01216(19) 0.0153(2) -0.00144(17) 0.00354(16) -0.00118(16)
P12 0.0144(2) 0.01141(19) 0.0129(2) -0.00057(16) 0.00362(16) -0.00101(16)
P21 0.0138(2) 0.0174(2) 0.0229(2) -0.00335(18) 0.00385(18) -0.00259(17)
P22 0.0147(2) 0.0146(2) 0.0172(2) -0.00137(17) 0.00318(17) 0.00062(17)
S1 0.0168(3) 0.0262(3) 0.0131(3) 0.0037(2) 0.0054(2) 0.0068(2)
C1 0.0115(12) 0.0175(11) 0.0168(12) 0.0003(9) 0.0063(10) -0.0013(9)
N1 0.0179(10) 0.0286(11) 0.0208(10) 0.0057(9) 0.0083(9) -0.0023(9)
S1' 0.028(2) 0.0350(19) 0.0288(18) 0.0140(13) 0.0010(14) -0.0012(14)
S2 0.0167(2) 0.0262(2) 0.0269(3) 0.0057(2) 0.00546(19) 0.00235(18)
C2 0.0146(9) 0.0244(9) 0.0163(9) -0.0026(7) 0.0058(7) -0.0025(7)
N2 0.0185(8) 0.0291(9) 0.0180(8) 0.0009(7) 0.0052(6) -0.0060(7)
C111 0.0153(8) 0.0124(7) 0.0201(9) -0.0001(6) 0.0048(7) 0.0008(6)
C112 0.0202(10) 0.0287(10) 0.0197(9) 0.0020(8) 0.0054(7) -0.0040(8)
C113 0.0187(10) 0.0372(12) 0.0230(10) 0.0021(9) -0.0013(8) -0.0033(8)
C114 0.0145(9) 0.0302(11) 0.0314(11) -0.0019(9) 0.0021(8) -0.0047(8)
C115 0.0185(10) 0.0410(12) 0.0306(11) 0.0056(9) 0.0058(9) -0.0078(9)
C116 0.0204(10) 0.0280(10) 0.0218(10) 0.0038(8) 0.0043(8) -0.0048(8)
C121 0.0110(8) 0.0171(8) 0.0161(8) -0.0008(6) 0.0015(6) -0.0016(6)
C122 0.0161(9) 0.0214(9) 0.0203(9) -0.0029(7) 0.0044(7) 0.0006(7)
C123 0.0192(10) 0.0336(11) 0.0178(9) -0.0042(8) 0.0039(7) 0.0018(8)
C124 0.0163(9) 0.0376(11) 0.0179(9) 0.0041(8) 0.0019(7) 0.0018(8)
C125 0.0214(10) 0.0235(10) 0.0257(10) 0.0053(8) 0.0043(8) 0.0032(8)
C126 0.0227(10) 0.0175(9) 0.0203(9) 0.0012(7) 0.0044(7) 0.0027(7)
C131 0.0163(9) 0.0127(8) 0.0137(8) 0.0004(6) 0.0035(7) 0.0008(6)
C132 0.0172(9) 0.0160(8) 0.0138(8) 0.0013(6) 0.0024(7) 0.0001(7)
C133 0.0202(9) 0.0186(8) 0.0164(9) 0.0038(7) 0.0073(7) 0.0011(7)
C134 0.0218(9) 0.0196(9) 0.0141(8) 0.0019(7) 0.0062(7) 0.0039(7)
C135 0.0269(10) 0.0135(8) 0.0167(9) -0.0010(6) 0.0038(7) 0.0023(7)
C136 0.0172(9) 0.0164(8) 0.0180(9) -0.0003(7) 0.0044(7) -0.0012(7)
C141 0.0149(8) 0.0124(7) 0.0142(8) 0.0006(6) 0.0056(6) 0.0000(6)
C142 0.0179(9) 0.0153(8) 0.0258(10) 0.0031(7) 0.0001(8) -0.0037(7)
C143 0.0182(10) 0.0188(9) 0.0297(11) 0.0065(8) -0.0020(8) 0.0009(7)
C144 0.0250(10) 0.0122(8) 0.0250(10) 0.0031(7) 0.0083(8) -0.0014(7)
C145 0.0229(10) 0.0179(8) 0.0157(8) -0.0034(7) 0.0060(7) -0.0070(7)
C146 0.0186(9) 0.0175(8) 0.0140(8) 0.0010(6) 0.0033(7) -0.0018(7)
C151 0.0200(9) 0.0098(7) 0.0153(8) 0.0001(6) 0.0052(7) -0.0020(6)
C152 0.0180(9) 0.0173(8) 0.0189(9) -0.0025(7) 0.0055(7) -0.0033(7)
C153 0.0285(11) 0.0209(9) 0.0223(10) -0.0030(7) 0.0147(8) -0.0042(8)
C154 0.0370(12) 0.0151(8) 0.0143(9) -0.0016(7) 0.0102(8) -0.0031(8)
C155 0.0258(10) 0.0116(8) 0.0164(8) 0.0004(7) -0.0002(7) 0.0021(7)
C156 0.0183(9) 0.0133(8) 0.0165(8) -0.0010(6) 0.0037(7) 0.0019(6)
C161 0.0140(8) 0.0137(8) 0.0128(8) -0.0036(6) 0.0028(6) -0.0011(6)
C162 0.0235(10) 0.0147(8) 0.0168(9) -0.0005(6) 0.0074(7) 0.0002(7)
C163 0.0259(10) 0.0128(8) 0.0232(10) -0.0006(7) 0.0059(8) 0.0033(7)
C164 0.0226(10) 0.0210(9) 0.0292(10) -0.0066(8) 0.0104(8) 0.0021(8)
C165 0.0253(10) 0.0226(9) 0.0267(10) -0.0012(8) 0.0148(8) -0.0010(8)
C166 0.0249(10) 0.0160(8) 0.0180(9) -0.0001(7) 0.0089(7) -0.0007(7)
C211 0.0148(9) 0.0242(9) 0.0240(10) -0.0056(8) 0.0043(7) -0.0056(7)
C212 0.0183(10) 0.0319(11) 0.0316(11) -0.0105(9) 0.0037(8) -0.0008(8)
C213 0.0229(11) 0.0448(13) 0.0304(12) -0.0075(10) -0.0019(9) -0.0006(9)
C214 0.0297(12) 0.0390(12) 0.0241(11) -0.0070(9) 0.0017(9) -0.0097(9)
C215 0.0363(12) 0.0262(10) 0.0288(11) -0.0115(9) 0.0121(9) -0.0103(9)
C216 0.0277(11) 0.0216(9) 0.0283(11) -0.0053(8) 0.0078(8) -0.0059(8)
C221 0.0163(9) 0.0221(9) 0.0186(9) -0.0039(7) 0.0026(7) -0.0018(7)
C222 0.0211(10) 0.0255(10) 0.0273(10) -0.0027(8) 0.0060(8) -0.0045(8)
C223 0.0147(10) 0.0456(13) 0.0324(12) -0.0011(10) 0.0084(8) -0.0077(9)
C224 0.0163(10) 0.0492(13) 0.0243(10) -0.0008(10) 0.0034(8) 0.0068(9)
C225 0.0231(10) 0.0339(11) 0.0208(10) 0.0008(8) 0.0041(8) 0.0074(8)
C226 0.0202(10) 0.0259(10) 0.0222(10) -0.0007(7) 0.0071(8) -0.0010(7)
C231 0.0109(8) 0.0213(9) 0.0275(10) -0.0003(7) 0.0036(7) -0.0015(7)
C232 0.0165(9) 0.0218(9) 0.0295(10) 0.0004(8) 0.0074(8) -0.0008(7)
C233 0.0184(10) 0.0281(10) 0.0312(11) 0.0024(8) 0.0096(8) 0.0023(8)
C234 0.0141(9) 0.0296(11) 0.0415(13) 0.0117(9) 0.0082(8) 0.0000(8)
C235 0.0176(10) 0.0248(10) 0.0413(13) 0.0019(9) 0.0047(9) -0.0074(8)
C236 0.0188(10) 0.0216(9) 0.0328(11) -0.0034(8) 0.0041(8) -0.0048(8)
C241 0.0212(9) 0.0143(8) 0.0160(8) 0.0004(6) 0.0046(7) 0.0021(7)
C242 0.0165(9) 0.0233(10) 0.0282(10) -0.0033(8) 0.0007(8) 0.0025(7)
C243 0.0208(10) 0.0248(10) 0.0281(11) -0.0004(8) 0.0061(8) 0.0070(8)
C244 0.0328(11) 0.0152(8) 0.0216(9) -0.0003(7) 0.0123(8) 0.0054(8)
C245 0.0274(11) 0.0164(9) 0.0273(10) -0.0031(7) 0.0055(8) -0.0016(7)
C246 0.0196(10) 0.0172(9) 0.0265(10) -0.0009(7) 0.0053(8) 0.0008(7)
C251 0.0167(8) 0.0138(8) 0.0165(8) -0.0014(6) 0.0039(7) -0.0019(6)
C252 0.0237(10) 0.0169(9) 0.0222(9) -0.0004(7) 0.0081(8) 0.0000(7)
C253 0.0338(12) 0.0167(9) 0.0286(11) 0.0023(8) 0.0089(9) 0.0038(8)
C254 0.0480(14) 0.0221(10) 0.0251(11) 0.0044(8) 0.0143(10) 0.0024(9)
C255 0.0425(13) 0.0255(10) 0.0279(11) -0.0002(8) 0.0197(10) 0.0029(9)
C256 0.0251(10) 0.0192(9) 0.0260(10) 0.0012(7) 0.0117(8) 0.0027(7)
C261 0.0187(9) 0.0111(8) 0.0238(9) -0.0030(7) 0.0063(7) -0.0011(6)
C262 0.0311(11) 0.0206(9) 0.0237(10) -0.0025(7) 0.0102(8) -0.0034(8)
C263 0.0468(14) 0.0248(10) 0.0409(13) -0.0029(9) 0.0297(11) -0.0085(10)
C264 0.0284(12) 0.0170(9) 0.0622(16) -0.0023(10) 0.0277(11) -0.0027(8)
C265 0.0194(10) 0.0177(9) 0.0503(14) 0.0029(9) 0.0102(9) 0.0011(7)
C266 0.0190(9) 0.0151(8) 0.0283(10) 0.0009(7) 0.0060(8) 0.0002(7)

loop_
_atom_type_symbol
_atom_type_description
_atom_type_scat_dispersion_real
_atom_type_scat_dispersion_imag
_atom_type_scat_source
Cu Cu 0.3201 1.2651 'International Tables Vol C Tables 4.2.6.8 and 6.1.1.4'
S S 0.1246 0.1234 'International Tables Vol C Tables 4.2.6.8 and 6.1.1.4'
P P 0.1023 0.0942 'International Tables Vol C Tables 4.2.6.8 and 6.1.1.4'
N N 0.0061 0.0033 'International Tables Vol C Tables 4.2.6.8 and 6.1.1.4'
C C 0.0033 0.0016 'International Tables Vol C Tables 4.2.6.8 and 6.1.1.4'
H H 0 0 'International Tables Vol C Tables 4.2.6.8 and 6.1.1.4'

loop_
_geom_angle_atom_site_label_1
_geom_angle_atom_site_label_2
_geom_angle_atom_site_label_3
_geom_angle
_geom_angle_site_symmetry_1
_geom_angle_site_symmetry_3
_geom_angle_publ_flag
N1' Cu1 N2 93.5(4) . . ?
N1' Cu1 P12 107.9(3) . . ?
N2 Cu1 P12 112.63(5) . . ?
N1' Cu1 P11 107.8(4) . . ?
N2 Cu1 P11 110.48(5) . . ?
P12 Cu1 P11 120.777(18) . . ?
N1' Cu1 S1 11.7(4) . . ?
N2 Cu1 S1 101.37(5) . . ?
P12 Cu1 S1 112.01(2) . . ?
P11 Cu1 S1 96.79(2) . . ?
N1 Cu2 P22 110.69(7) . . ?
N1 Cu2 P21 111.35(6) . . ?
P22 Cu2 P21 122.715(19) . . ?
N1 Cu2 S2 101.91(7) . . ?
P22 Cu2 S2 108.885(19) . . ?
P21 Cu2 S2 98.498(18) . . ?
N1 Cu2 S1' 14.01(9) . . ?
P22 Cu2 S1' 100.90(8) . . ?
P21 Cu2 S1' 111.39(8) . . ?
S2 Cu2 S1' 115.26(8) . . ?
C131 P11 C121 104.47(8) . . ?
C131 P11 C111 103.35(8) . . ?
C121 P11 C111 103.67(8) . . ?
C131 P11 Cu1 119.74(6) . . ?
C121 P11 Cu1 116.05(6) . . ?
C111 P11 Cu1 107.76(6) . . ?
C161 P12 C141 104.13(8) . . ?
C161 P12 C151 104.17(8) . . ?
C141 P12 C151 99.97(7) . . ?
C161 P12 Cu1 111.11(5) . . ?
C141 P12 Cu1 116.29(6) . . ?
C151 P12 Cu1 119.35(6) . . ?
C231 P21 C221 103.71(8) . . ?
C231 P21 C211 105.35(9) . . ?
C221 P21 C211 102.36(8) . . ?
C231 P21 Cu2 112.60(6) . . ?
C221 P21 Cu2 117.30(6) . . ?
C211 P21 Cu2 114.16(6) . . ?
C251 P22 C261 103.76(8) . . ?
C251 P22 C241 102.23(8) . . ?
C261 P22 C241 104.55(8) . . ?
C251 P22 Cu2 113.07(6) . . ?
C261 P22 Cu2 114.56(6) . . ?
C241 P22 Cu2 117.07(6) . . ?
C1 S1 Cu1 101.37(8) . . ?
N1 C1 S1 177.8(2) . . ?
C1 N1 Cu2 155.3(2) . . ?
C1' S1' Cu2 109.8(5) . . ?
N1' C1' S1' 179.7(15) . . ?
C1' N1' Cu1 130.1(12) . . ?
C2 S2 Cu2 98.06(6) . . ?
N2 C2 S2 177.44(18) . . ?
C2 N2 Cu1 147.13(15) . . ?
C116 C111 C112 118.83(17) . . ?
C116 C111 P11 122.41(14) . . ?
C112 C111 P11 118.30(13) . . ?
C113 C112 C111 120.75(17) . . ?
C113 C112 H112 119.6 . . ?
C111 C112 H112 119.6 . . ?
C112 C113 C114 119.99(19) . . ?
C112 C113 H113 120 . . ?
C114 C113 H113 120 . . ?
C113 C114 C115 119.60(18) . . ?
C113 C114 H114 120.2 . . ?
C115 C114 H114 120.2 . . ?
C116 C115 C114 120.43(18) . . ?
C116 C115 H115 119.8 . . ?
C114 C115 H115 119.8 . . ?
C115 C116 C111 120.40(18) . . ?
C115 C116 H116 119.8 . . ?
C111 C116 H116 119.8 . . ?
C122 C121 C126 118.41(16) . . ?
C122 C121 P11 116.85(13) . . ?
C126 C121 P11 124.67(14) . . ?
C123 C122 C121 121.09(17) . . ?
C123 C122 H122 119.5 . . ?
C121 C122 H122 119.5 . . ?
C122 C123 C124 119.93(18) . . ?
C122 C123 H123 120 . . ?
C124 C123 H123 120 . . ?
C125 C124 C123 119.65(18) . . ?
C125 C124 H124 120.2 . . ?
C123 C124 H124 120.2 . . ?
C124 C125 C126 120.40(18) . . ?
C124 C125 H125 119.8 . . ?
C126 C125 H125 119.8 . . ?
C125 C126 C121 120.52(17) . . ?
C125 C126 H126 119.7 . . ?
C121 C126 H126 119.7 . . ?
C132 C131 C136 119.04(16) . . ?
C132 C131 P11 118.51(12) . . ?
C136 C131 P11 122.45(13) . . ?
C133 C132 C131 120.42(16) . . ?
C133 C132 H132 119.8 . . ?
C131 C132 H132 119.8 . . ?
C134 C133 C132 120.05(17) . . ?
C134 C133 H133 120 . . ?
C132 C133 H133 120 . . ?
C133 C134 C135 120.01(16) . . ?
C133 C134 H134 120 . . ?
C135 C134 H134 120 . . ?
C136 C135 C134 120.06(16) . . ?
C136 C135 H135 120 . . ?
C134 C135 H135 120 . . ?
C135 C136 C131 120.41(17) . . ?
C135 C136 H136 119.8 . . ?
C131 C136 H136 119.8 . . ?
C142 C141 C146 118.90(15) . . ?
C142 C141 P12 118.64(13) . . ?
C146 C141 P12 122.37(13) . . ?
C141 C142 C143 120.82(17) . . ?
C141 C142 H142 119.6 . . ?
C143 C142 H142 119.6 . . ?
C144 C143 C142 119.68(17) . . ?
C144 C143 H143 120.2 . . ?
C142 C143 H143 120.2 . . ?
C143 C144 C145 120.15(16) . . ?
C143 C144 H144 119.9 . . ?
C145 C144 H144 119.9 . . ?
C144 C145 C146 120.36(17) . . ?
C144 C145 H145 119.8 . . ?
C146 C145 H145 119.8 . . ?
C145 C146 C141 120.07(16) . . ?
C145 C146 H146 120 . . ?
C141 C146 H146 120 . . ?
C156 C151 C152 118.68(16) . . ?
C156 C151 P12 123.12(13) . . ?
C152 C151 P12 117.99(13) . . ?
C153 C152 C151 120.51(17) . . ?
C153 C152 H152 119.7 . . ?
C151 C152 H152 119.7 . . ?
C154 C153 C152 120.07(17) . . ?
C154 C153 H153 120 . . ?
C152 C153 H153 120 . . ?
C155 C154 C153 119.72(17) . . ?
C155 C154 H154 120.1 . . ?
C153 C154 H154 120.1 . . ?
C156 C155 C154 120.45(17) . . ?
C156 C155 H155 119.8 . . ?
C154 C155 H155 119.8 . . ?
C155 C156 C151 120.57(17) . . ?
C155 C156 H156 119.7 . . ?
C151 C156 H156 119.7 . . ?
C166 C161 C162 118.40(16) . . ?
C166 C161 P12 121.53(13) . . ?
C162 C161 P12 119.74(13) . . ?
C163 C162 C161 120.68(16) . . ?
C163 C162 H162 119.7 . . ?
C161 C162 H162 119.7 . . ?
C164 C163 C162 120.23(17) . . ?
C164 C163 H163 119.9 . . ?
C162 C163 H163 119.9 . . ?
C165 C164 C163 119.63(17) . . ?
C165 C164 H164 120.2 . . ?
C163 C164 H164 120.2 . . ?
C164 C165 C166 120.34(17) . . ?
C164 C165 H165 119.8 . . ?
C166 C165 H165 119.8 . . ?
C165 C166 C161 120.68(17) . . ?
C165 C166 H166 119.7 . . ?
C161 C166 H166 119.7 . . ?
C212 C211 C216 118.75(18) . . ?
C212 C211 P21 117.63(14) . . ?
C216 C211 P21 123.53(15) . . ?
C213 C212 C211 120.62(19) . . ?
C213 C212 H212 119.7 . . ?
C211 C212 H212 119.7 . . ?
C214 C213 C212 120.2(2) . . ?
C214 C213 H213 119.9 . . ?
C212 C213 H213 119.9 . . ?
C213 C214 C215 119.8(2) . . ?
C213 C214 H214 120.1 . . ?
C215 C214 H214 120.1 . . ?
C214 C215 C216 120.34(19) . . ?
C214 C215 H215 119.8 . . ?
C216 C215 H215 119.8 . . ?
C215 C216 C211 120.3(2) . . ?
C215 C216 H216 119.9 . . ?
C211 C216 H216 119.9 . . ?
C222 C221 C226 118.63(17) . . ?
C222 C221 P21 116.45(14) . . ?
C226 C221 P21 124.91(14) . . ?
C223 C222 C221 120.36(19) . . ?
C223 C222 H222 119.8 . . ?
C221 C222 H222 119.8 . . ?
C224 C223 C222 120.49(19) . . ?
C224 C223 H223 119.8 . . ?
C222 C223 H223 119.8 . . ?
C225 C224 C223 119.82(19) . . ?
C225 C224 H224 120.1 . . ?
C223 C224 H224 120.1 . . ?
C224 C225 C226 120.33(19) . . ?
C224 C225 H225 119.8 . . ?
C226 C225 H225 119.8 . . ?
C225 C226 C221 120.38(18) . . ?
C225 C226 H226 119.8 . . ?
C221 C226 H226 119.8 . . ?
C232 C231 C236 118.84(17) . . ?
C232 C231 P21 116.89(14) . . ?
C236 C231 P21 124.22(15) . . ?
C233 C232 C231 120.90(18) . . ?
C233 C232 H232 119.5 . . ?
C231 C232 H232 119.5 . . ?
C232 C233 C234 119.5(2) . . ?
C232 C233 H233 120.2 . . ?
C234 C233 H233 120.2 . . ?
C235 C234 C233 120.19(19) . . ?
C235 C234 H234 119.9 . . ?
C233 C234 H234 119.9 . . ?
C234 C235 C236 120.69(18) . . ?
C234 C235 H235 119.7 . . ?
C236 C235 H235 119.7 . . ?
C235 C236 C231 119.87(19) . . ?
C235 C236 H236 120.1 . . ?
C231 C236 H236 120.1 . . ?
C242 C241 C246 118.79(16) . . ?
C242 C241 P22 118.42(14) . . ?
C246 C241 P22 122.72(14) . . ?
C241 C242 C243 120.77(18) . . ?
C241 C242 H242 119.6 . . ?
C243 C242 H242 119.6 . . ?
C244 C243 C242 119.67(18) . . ?
C244 C243 H243 120.2 . . ?
C242 C243 H243 120.2 . . ?
C245 C244 C243 120.15(17) . . ?
C245 C244 H244 119.9 . . ?
C243 C244 H244 119.9 . . ?
C244 C245 C246 120.26(18) . . ?
C244 C245 H245 119.9 . . ?
C246 C245 H245 119.9 . . ?
C245 C246 C241 120.36(18) . . ?
C245 C246 H246 119.8 . . ?
C241 C246 H246 119.8 . . ?
C256 C251 C252 118.42(16) . . ?
C256 C251 P22 120.14(14) . . ?
C252 C251 P22 121.04(13) . . ?
C253 C252 C251 121.01(17) . . ?
C253 C252 H252 119.5 . . ?
C251 C252 H252 119.5 . . ?
C254 C253 C252 119.84(18) . . ?
C254 C253 H253 120.1 . . ?
C252 C253 H253 120.1 . . ?
C253 C254 C255 119.92(19) . . ?
C253 C254 H254 120 . . ?
C255 C254 H254 120 . . ?
C254 C255 C256 120.27(19) . . ?
C254 C255 H255 119.9 . . ?
C256 C255 H255 119.9 . . ?
C255 C256 C251 120.49(17) . . ?
C255 C256 H256 119.8 . . ?
C251 C256 H256 119.8 . . ?
C266 C261 C262 118.70(17) . . ?
C266 C261 P22 122.96(14) . . ?
C262 C261 P22 118.33(15) . . ?
C263 C262 C261 120.3(2) . . ?
C263 C262 H262 119.9 . . ?
C261 C262 H262 119.9 . . ?
C264 C263 C262 120.6(2) . . ?
C264 C263 H263 119.7 . . ?
C262 C263 H263 119.7 . . ?
C263 C264 C265 119.83(19) . . ?
C263 C264 H264 120.1 . . ?
C265 C264 H264 120.1 . . ?
C266 C265 C264 119.8(2) . . ?
C266 C265 H265 120.1 . . ?
C264 C265 H265 120.1 . . ?
C265 C266 C261 120.84(19) . . ?
C265 C266 H266 119.6 . . ?
C261 C266 H266 119.6 . . ?

loop_
_geom_bond_atom_site_label_1
_geom_bond_atom_site_label_2
_geom_bond_distance
_geom_bond_site_symmetry_2
_geom_bond_publ_flag
Cu1 N1' 1.990(13) . ?
Cu1 N2 2.0178(16) . ?
Cu1 P12 2.2569(5) . ?
Cu1 P11 2.2665(5) . ?
Cu1 S1 2.4389(7) . ?
Cu2 N1 1.945(2) . ?
Cu2 P22 2.2636(5) . ?
Cu2 P21 2.2714(5) . ?
Cu2 S2 2.4746(5) . ?
Cu2 S1' 2.561(4) . ?
P11 C131 1.8187(17) . ?
P11 C121 1.8253(18) . ?
P11 C111 1.8308(18) . ?
P12 C161 1.8208(17) . ?
P12 C141 1.8269(17) . ?
P12 C151 1.8333(17) . ?
P21 C231 1.8182(19) . ?
P21 C221 1.8236(19) . ?
P21 C211 1.8344(19) . ?
P22 C251 1.8281(18) . ?
P22 C261 1.8297(18) . ?
P22 C241 1.8386(17) . ?
S1 C1 1.652(3) . ?
C1 N1 1.157(3) . ?
S1' C1' 1.692(13) . ?
C1' N1' 1.100(16) . ?
S2 C2 1.6526(19) . ?
C2 N2 1.161(2) . ?
C111 C116 1.387(2) . ?
C111 C112 1.395(3) . ?
C112 C113 1.382(3) . ?
C112 H112 0.95 . ?
C113 C114 1.383(3) . ?
C113 H113 0.95 . ?
C114 C115 1.387(3) . ?
C114 H114 0.95 . ?
C115 C116 1.382(3) . ?
C115 H115 0.95 . ?
C116 H116 0.95 . ?
C121 C122 1.396(2) . ?
C121 C126 1.401(2) . ?
C122 C123 1.390(3) . ?
C122 H122 0.95 . ?
C123 C124 1.390(3) . ?
C123 H123 0.95 . ?
C124 C125 1.390(3) . ?
C124 H124 0.95 . ?
C125 C126 1.390(3) . ?
C125 H125 0.95 . ?
C126 H126 0.95 . ?
C131 C132 1.395(2) . ?
C131 C136 1.397(2) . ?
C132 C133 1.391(2) . ?
C132 H132 0.95 . ?
C133 C134 1.386(2) . ?
C133 H133 0.95 . ?
C134 C135 1.389(3) . ?
C134 H134 0.95 . ?
C135 C136 1.389(2) . ?
C135 H135 0.95 . ?
C136 H136 0.95 . ?
C141 C142 1.383(2) . ?
C141 C146 1.400(2) . ?
C142 C143 1.398(2) . ?
C142 H142 0.95 . ?
C143 C144 1.378(3) . ?
C143 H143 0.95 . ?
C144 C145 1.382(3) . ?
C144 H144 0.95 . ?
C145 C146 1.389(2) . ?
C145 H145 0.95 . ?
C146 H146 0.95 . ?
C151 C156 1.395(2) . ?
C151 C152 1.399(2) . ?
C152 C153 1.390(2) . ?
C152 H152 0.95 . ?
C153 C154 1.388(3) . ?
C153 H153 0.95 . ?
C154 C155 1.385(3) . ?
C154 H154 0.95 . ?
C155 C156 1.384(2) . ?
C155 H155 0.95 . ?
C156 H156 0.95 . ?
C161 C166 1.395(2) . ?
C161 C162 1.400(2) . ?
C162 C163 1.387(2) . ?
C162 H162 0.95 . ?
C163 C164 1.387(3) . ?
C163 H163 0.95 . ?
C164 C165 1.385(3) . ?
C164 H164 0.95 . ?
C165 C166 1.389(2) . ?
C165 H165 0.95 . ?
C166 H166 0.95 . ?
C211 C212 1.391(3) . ?
C211 C216 1.398(3) . ?
C212 C213 1.390(3) . ?
C212 H212 0.95 . ?
C213 C214 1.380(3) . ?
C213 H213 0.95 . ?
C214 C215 1.383(3) . ?
C214 H214 0.95 . ?
C215 C216 1.387(3) . ?
C215 H215 0.95 . ?
C216 H216 0.95 . ?
C221 C222 1.393(3) . ?
C221 C226 1.400(3) . ?
C222 C223 1.385(3) . ?
C222 H222 0.95 . ?
C223 C224 1.382(3) . ?
C223 H223 0.95 . ?
C224 C225 1.376(3) . ?
C224 H224 0.95 . ?
C225 C226 1.388(3) . ?
C225 H225 0.95 . ?
C226 H226 0.95 . ?
C231 C232 1.393(3) . ?
C231 C236 1.400(3) . ?
C232 C233 1.381(3) . ?
C232 H232 0.95 . ?
C233 C234 1.388(3) . ?
C233 H233 0.95 . ?
C234 C235 1.375(3) . ?
C234 H234 0.95 . ?
C235 C236 1.380(3) . ?
C235 H235 0.95 . ?
C236 H236 0.95 . ?
C241 C242 1.389(3) . ?
C241 C246 1.393(3) . ?
C242 C243 1.394(3) . ?
C242 H242 0.95 . ?
C243 C244 1.383(3) . ?
C243 H243 0.95 . ?
C244 C245 1.378(3) . ?
C244 H244 0.95 . ?
C245 C246 1.391(3) . ?
C245 H245 0.95 . ?
C246 H246 0.95 . ?
C251 C256 1.394(2) . ?
C251 C252 1.396(2) . ?
C252 C253 1.387(3) . ?
C252 H252 0.95 . ?
C253 C254 1.383(3) . ?
C253 H253 0.95 . ?
C254 C255 1.384(3) . ?
C254 H254 0.95 . ?
C255 C256 1.390(3) . ?
C255 H255 0.95 . ?
C256 H256 0.95 . ?
C261 C266 1.394(3) . ?
C261 C262 1.397(3) . ?
C262 C263 1.386(3) . ?
C262 H262 0.95 . ?
C263 C264 1.378(3) . ?
C263 H263 0.95 . ?
C264 C265 1.392(3) . ?
C264 H264 0.95 . ?
C265 C266 1.386(3) . ?
C265 H265 0.95 . ?
C266 H266 0.95 . ?
